data_4086422
loop_
_publ_author_name
'Betor\'e, M. Pilar'
'Casado, Miguel A.'
'Garc\'ia-Ordu\~na, Pilar'
'Lahoz, Fernando J.'
'Polo, V\'ictor'
'Oro, Luis A.'

_publ_section_title
;
 Oxidative Addition of the N--H Bond of Ammonia to Iridium Bis(phosphane)
 Complexes: A Combined Experimental and Theoretical Study
;
_journal_issue 5
_journal_name_full Organometallics
_journal_page_first 720
_journal_paper_doi 10.1021/acs.organomet.5b01014
_journal_volume 35
_journal_year 2016
_chemical_formula_moiety 'C77 H75 Ir2 N2 P6, 2(B F4), 2(C H2 Cl2), (C4 H10 O)'
_chemical_formula_sum 'C83 H89 B2 Cl4 F8 Ir2 N2 O P6'
_chemical_formula_weight 2016.20
_chemical_name_systematic
;
 ?
;
_space_group_crystal_system triclinic
_space_group_IT_number 2
_space_group_name_Hall '-P 1'
_space_group_name_H-M_alt 'P -1'
_symmetry_space_group_name_Hall '-P 1'
_symmetry_space_group_name_H-M 'P -1'
_atom_sites_solution_hydrogens mixed
_audit_creation_method SHELXL-2014
_cell_angle_alpha 88.7160(10)
_cell_angle_beta 85.0540(10)
_cell_angle_gamma 68.5160(10)
_cell_formula_units_Z 2
_cell_length_a 12.8718(6)
_cell_length_b 13.2090(6)
_cell_length_c 25.6502(11)
_cell_measurement_reflns_used 9921
_cell_measurement_temperature 150(2)
_cell_measurement_theta_max 29.122
_cell_measurement_theta_min 2.235
_cell_volume 4042.8(3)
_computing_cell_refinement 'SAINT+ in APEX2 v. 2008.4 (Bruker AXS, 2008)'
_computing_data_collection 'SMART in APEX2 v. 2008.4 (Bruker AXS, 2008)'
_computing_data_reduction 'SAINT+ in APEX2 v. 2008.4 (Bruker AXS, 2008)'
_computing_molecular_graphics 'XP program, SHELXTL v6.12, Bruker2000'
_computing_publication_material 'XCIF program, PLATON(Spek, 1998)'
_computing_structure_refinement 'SHELXL-2014 (Sheldrick, 2014)'
_computing_structure_solution 'SHELXS-97 (Sheldrick, 1997)'
_diffrn_ambient_temperature 150(2)
_diffrn_detector_area_resol_mean 8.26
_diffrn_measured_fraction_theta_full 1.000
_diffrn_measured_fraction_theta_max 0.933
_diffrn_measurement_device_type 'Bruker APEX DUO CCD system'
_diffrn_measurement_method 'narrow \w frames'
_diffrn_radiation_monochromator graphite
_diffrn_radiation_source 'fine-focus sealed tube'
_diffrn_radiation_type MoK\a
_diffrn_radiation_wavelength 0.71073
_diffrn_reflns_av_R_equivalents 0.0408
_diffrn_reflns_av_unetI/netI 0.0361
_diffrn_reflns_Laue_measured_fraction_full 1.000
_diffrn_reflns_Laue_measured_fraction_max 0.933
_diffrn_reflns_limit_h_max 17
_diffrn_reflns_limit_h_min -17
_diffrn_reflns_limit_k_max 18
_diffrn_reflns_limit_k_min -18
_diffrn_reflns_limit_l_max 34
_diffrn_reflns_limit_l_min -35
_diffrn_reflns_number 89019
_diffrn_reflns_point_group_measured_fraction_full 1.000
_diffrn_reflns_point_group_measured_fraction_max 0.933
_diffrn_reflns_theta_full 25.242
_diffrn_reflns_theta_max 29.599
_diffrn_reflns_theta_min 1.594
_diffrn_standards_decay_% 0
_exptl_absorpt_coefficient_mu 3.605
_exptl_absorpt_correction_T_max 0.6439
_exptl_absorpt_correction_T_min 0.4584
_exptl_absorpt_correction_type multi-scan
_exptl_absorpt_process_details
;
 SADABS: Area-Detector Absorption Correction. (1996) Bruker-AXS 
 within APEX2 package.
;
_exptl_crystal_colour colorless
_exptl_crystal_density_diffrn 1.656
_exptl_crystal_description plate
_exptl_crystal_F_000 2006
_exptl_crystal_size_max 0.287
_exptl_crystal_size_mid 0.153
_exptl_crystal_size_min 0.049
_platon_squeeze_details
;
The potential solvent accesible void volume (278.4 \A3) and the
electron count (73 e in the unit cell) may agree with the presence of two
ether molecules (C4 H10 O). 
;
_refine_diff_density_max 1.967
_refine_diff_density_min -1.432
_refine_diff_density_rms 0.110
_refine_ls_extinction_method none
_refine_ls_goodness_of_fit_ref 1.035
_refine_ls_hydrogen_treatment mixed
_refine_ls_matrix_type full
_refine_ls_number_parameters 924
_refine_ls_number_reflns 21211
_refine_ls_number_restraints 2
_refine_ls_restrained_S_all 1.041
_refine_ls_R_factor_all 0.0410
_refine_ls_R_factor_gt 0.0326
_refine_ls_shift/su_max 0.032
_refine_ls_shift/su_mean 0.001
_refine_ls_structure_factor_coef Fsqd
_refine_ls_weighting_details 'w=1/[\s^2^(Fo^2^)+(0.0402P)^2^+4.3763P] where P=(Fo^2^+2Fc^2^)/3'
_refine_ls_weighting_scheme calc
_refine_ls_wR_factor_gt 0.0790
_refine_ls_wR_factor_ref 0.0819
_reflns_Friedel_coverage 0.000
_reflns_number_gt 17867
_reflns_number_total 21211
_reflns_threshold_expression 'I > 2\s(I)'
_cod_data_source_file om5b01014_si_001.cif
_cod_data_source_block cmpnd_5
_cod_depositor_comments 'Adding full bibliography for 4086420--4086422.cif.'
_cod_database_code 4086422
_shelx_space_group_comment
;
The symmetry employed for this shelxl refinement is uniquely defined
by the following loop, which should always be used as a source of
symmetry information in preference to the above space-group names.
They are only intended as comments.
;
_platon_squeeze_void_probe_radius 1.20
_shelxl_version_number 2014-3

loop_
_space_group_symop_operation_xyz
'x, y, z'
'-x, -y, -z'

loop_
_atom_site_label
_atom_site_type_symbol
_atom_site_fract_x
_atom_site_fract_y
_atom_site_fract_z
_atom_site_U_iso_or_equiv
_atom_site_adp_type
_atom_site_occupancy
_atom_site_site_symmetry_order
_atom_site_calc_flag
_atom_site_refinement_flags_posn
_atom_site_refinement_flags_adp
_atom_site_refinement_flags_occupancy
_atom_site_disorder_assembly
_atom_site_disorder_group
Ir1 Ir 0.32095(2) 0.79665(2) 0.70598(2) 0.02310(4) Uani 1 1 d . . . . .
H100 H 0.4430 0.7834 0.6756 0.028 Uiso 1 1 d . U . . .
Ir2 Ir 0.52271(2) 0.72740(2) 0.78562(2) 0.02003(4) Uani 1 1 d . . . . .
H200 H 0.5830 0.7332 0.7262 0.024 Uiso 1 1 d . U . . .
N1 N 0.3969(2) 0.8673(2) 0.75728(12) 0.0242(6) Uani 1 1 d . . . . .
H1N1 H 0.351(3) 0.911(3) 0.7821(16) 0.029 Uiso 1 1 d . U . . .
H1N2 H 0.398(3) 0.619(3) 0.7597(15) 0.029 Uiso 1 1 d . U . . .
N2 N 0.4344(2) 0.6563(2) 0.74074(12) 0.0243(6) Uani 1 1 d . . . . .
H2N1 H 0.427(3) 0.902(3) 0.7409(16) 0.029 Uiso 1 1 d . U . . .
H2N2 H 0.480(3) 0.617(3) 0.7198(16) 0.029 Uiso 1 1 d . U . . .
P1 P 0.18774(7) 0.80544(7) 0.77938(3) 0.02366(16) Uani 1 1 d . . . . .
P2 P 0.38634(7) 0.72964(6) 0.85618(3) 0.02167(16) Uani 1 1 d . . . . .
P3 P 0.22681(9) 0.94931(8) 0.66136(4) 0.0340(2) Uani 1 1 d . . . . .
P4 P 0.28160(9) 0.71214(8) 0.63796(4) 0.0345(2) Uani 1 1 d . . . . .
P5 P 0.68192(7) 0.57797(7) 0.79021(3) 0.02435(17) Uani 1 1 d . . . . .
P6 P 0.63475(7) 0.81781(7) 0.80562(3) 0.02449(17) Uani 1 1 d . . . . .
C1 C 0.0525(3) 0.9190(3) 0.78276(15) 0.0332(8) Uani 1 1 d . . . . .
C2 C -0.0266(3) 0.9110(4) 0.75045(18) 0.0446(10) Uani 1 1 d . . . . .
H2 H -0.0080 0.8495 0.7280 0.054 Uiso 1 1 calc R U . . .
C3 C -0.1320(4) 0.9923(5) 0.7511(2) 0.0659(16) Uani 1 1 d . . . . .
H3 H -0.1854 0.9866 0.7291 0.079 Uiso 1 1 calc R U . . .
C4 C -0.1589(4) 1.0809(5) 0.7835(3) 0.078(2) Uani 1 1 d . . . . .
H4 H -0.2315 1.1359 0.7843 0.093 Uiso 1 1 calc R U . . .
C5 C -0.0819(4) 1.0904(4) 0.8145(3) 0.0698(16) Uani 1 1 d . . . . .
H5 H -0.1011 1.1527 0.8365 0.084 Uiso 1 1 calc R U . . .
C6 C 0.0247(4) 1.0098(3) 0.81437(19) 0.0474(10) Uani 1 1 d . . . . .
H6 H 0.0778 1.0174 0.8359 0.057 Uiso 1 1 calc R U . . .
C7 C 0.1396(3) 0.6939(3) 0.79749(14) 0.0281(7) Uani 1 1 d . . . . .
C8 C 0.0525(3) 0.7101(3) 0.83635(15) 0.0336(8) Uani 1 1 d . . . . .
H8 H 0.0146 0.7804 0.8515 0.040 Uiso 1 1 calc R U . . .
C9 C 0.0209(3) 0.6246(4) 0.85315(17) 0.0405(9) Uani 1 1 d . . . . .
H9 H -0.0389 0.6364 0.8796 0.049 Uiso 1 1 calc R U . . .
C10 C 0.0762(4) 0.5220(3) 0.83159(18) 0.0437(10) Uani 1 1 d . . . . .
H10 H 0.0554 0.4630 0.8436 0.052 Uiso 1 1 calc R U . . .
C11 C 0.1614(4) 0.5054(3) 0.79262(17) 0.0424(9) Uani 1 1 d . . . . .
H11 H 0.1990 0.4349 0.7776 0.051 Uiso 1 1 calc R U . . .
C12 C 0.1927(3) 0.5913(3) 0.77505(15) 0.0339(8) Uani 1 1 d . . . . .
H12 H 0.2505 0.5797 0.7477 0.041 Uiso 1 1 calc R U . . .
C13 C 0.2446(3) 0.8229(3) 0.84164(13) 0.0249(6) Uani 1 1 d . . . . .
H13A H 0.2442 0.8980 0.8423 0.030 Uiso 1 1 calc R U . . .
H13B H 0.1912 0.8177 0.8708 0.030 Uiso 1 1 calc R U . . .
C14 C 0.3662(3) 0.6011(3) 0.87028(13) 0.0254(6) Uani 1 1 d . . . . .
C15 C 0.2805(3) 0.5965(3) 0.90642(14) 0.0314(7) Uani 1 1 d . . . . .
H15 H 0.2291 0.6614 0.9228 0.038 Uiso 1 1 calc R U . . .
C16 C 0.2700(4) 0.4982(3) 0.91839(16) 0.0400(9) Uani 1 1 d . . . . .
H16 H 0.2113 0.4961 0.9430 0.048 Uiso 1 1 calc R U . . .
C17 C 0.3435(4) 0.4028(3) 0.89503(17) 0.0410(9) Uani 1 1 d . . . . .
H17 H 0.3361 0.3353 0.9038 0.049 Uiso 1 1 calc R U . . .
C18 C 0.4276(3) 0.4062(3) 0.85900(16) 0.0381(9) Uani 1 1 d . . . . .
H18 H 0.4782 0.3410 0.8425 0.046 Uiso 1 1 calc R U . . .
C19 C 0.4391(3) 0.5049(3) 0.84658(14) 0.0296(7) Uani 1 1 d . . . . .
H19 H 0.4974 0.5065 0.8216 0.035 Uiso 1 1 calc R U . . .
C20 C 0.3947(3) 0.7802(3) 0.92080(13) 0.0270(7) Uani 1 1 d . . . . .
C21 C 0.4188(3) 0.7135(3) 0.96451(14) 0.0342(8) Uani 1 1 d . . . . .
H21 H 0.4252 0.6398 0.9619 0.041 Uiso 1 1 calc R U . . .
C22 C 0.4337(4) 0.7537(4) 1.01210(16) 0.0485(11) Uani 1 1 d . . . . .
H22 H 0.4501 0.7076 1.0416 0.058 Uiso 1 1 calc R U . . .
C23 C 0.4244(4) 0.8606(4) 1.01606(18) 0.0567(12) Uani 1 1 d . . . . .
H23 H 0.4346 0.8881 1.0484 0.068 Uiso 1 1 calc R U . . .
C24 C 0.4003(4) 0.9279(4) 0.97323(17) 0.0486(11) Uani 1 1 d . . . . .
H24 H 0.3937 1.0016 0.9761 0.058 Uiso 1 1 calc R U . . .
C25 C 0.3856(3) 0.8878(3) 0.92582(15) 0.0351(8) Uani 1 1 d . . . . .
H25 H 0.3692 0.9345 0.8965 0.042 Uiso 1 1 calc R U . . .
C26 C 0.1418(3) 1.0781(3) 0.69356(15) 0.0372(8) Uani 1 1 d . . . . .
C27 C 0.0339(4) 1.1409(4) 0.6828(2) 0.0574(12) Uani 1 1 d . . . . .
H27 H -0.0066 1.1117 0.6622 0.069 Uiso 1 1 calc R U . . .
C28 C -0.0158(4) 1.2475(4) 0.7023(2) 0.0685(16) Uani 1 1 d . . . . .
H28 H -0.0899 1.2907 0.6946 0.082 Uiso 1 1 calc R U . . .
C29 C 0.0409(5) 1.2898(4) 0.7320(2) 0.0648(15) Uani 1 1 d . . . . .
H29 H 0.0077 1.3633 0.7436 0.078 Uiso 1 1 calc R U . . .
C30 C 0.1439(5) 1.2282(4) 0.74508(19) 0.0600(13) Uani 1 1 d . . . . .
H30 H 0.1812 1.2567 0.7678 0.072 Uiso 1 1 calc R U . . .
C31 C 0.1956(4) 1.1231(3) 0.72545(18) 0.0486(11) Uani 1 1 d . . . . .
H31 H 0.2693 1.0810 0.7340 0.058 Uiso 1 1 calc R U . . .
C32A C 0.3326(8) 0.9982(7) 0.6190(3) 0.0332(17) Uiso 0.5 1 d . . P A 1
C33A C 0.4454(10) 0.9532(9) 0.6161(4) 0.050(2) Uiso 0.5 1 d . . P A 1
H33A H 0.4802 0.8894 0.6356 0.060 Uiso 0.5 1 calc R U P A 1
C34A C 0.5114(11) 0.9974(10) 0.5857(5) 0.063(3) Uiso 0.5 1 d . . P A 1
H34A H 0.5907 0.9676 0.5858 0.076 Uiso 0.5 1 calc R U P A 1
C35A C 0.4598(9) 1.0864(9) 0.5548(4) 0.059(3) Uiso 0.5 1 d . . P A 1
H35A H 0.5048 1.1176 0.5339 0.070 Uiso 0.5 1 calc R U P A 1
C36A C 0.3438(10) 1.1311(9) 0.5537(4) 0.057(2) Uiso 0.5 1 d . . P A 1
H36A H 0.3097 1.1889 0.5307 0.069 Uiso 0.5 1 calc R U P A 1
C37A C 0.2796(8) 1.0888(7) 0.5871(4) 0.047(2) Uiso 0.5 1 d . . P A 1
H37A H 0.2002 1.1204 0.5886 0.056 Uiso 0.5 1 calc R U P A 1
C32B C 0.2968(5) 1.0040(5) 0.6137(2) 0.0287(17) Uiso 0.5 1 d G . P A 2
C33B C 0.4124(5) 0.9727(5) 0.6128(3) 0.048(3) Uiso 0.5 1 d G . P A 2
H33B H 0.4530 0.9184 0.6360 0.058 Uiso 0.5 1 calc R U P A 2
C34B C 0.4688(4) 1.0207(6) 0.5778(3) 0.066(3) Uiso 0.5 1 d G . P A 2
H34B H 0.5478 0.9993 0.5772 0.079 Uiso 0.5 1 calc R U P A 2
C35B C 0.4094(6) 1.1001(6) 0.5438(3) 0.056(2) Uiso 0.5 1 d G . P A 2
H35B H 0.4479 1.1329 0.5199 0.068 Uiso 0.5 1 calc R U P A 2
C36B C 0.2937(6) 1.1314(5) 0.5447(2) 0.053(2) Uiso 0.5 1 d G . P A 2
H36B H 0.2531 1.1856 0.5215 0.064 Uiso 0.5 1 calc R U P A 2
C37B C 0.2374(4) 1.0833(5) 0.5797(2) 0.0418(19) Uiso 0.5 1 d G . P A 2
H37B H 0.1583 1.1047 0.5803 0.050 Uiso 0.5 1 calc R U P A 2
C38A C 0.1575(11) 0.9146(8) 0.6097(5) 0.051(3) Uiso 0.520(16) 1 d . . P A 1
H38A H 0.0839 0.9734 0.6065 0.061 Uiso 0.520(16) 1 calc R U P A 1
H38B H 0.2033 0.9084 0.5760 0.061 Uiso 0.520(16) 1 calc R U P A 1
C39A C 0.1398(7) 0.8021(6) 0.6215(4) 0.034(2) Uiso 0.520(16) 1 d . . P A 1
H39A H 0.1173 0.7748 0.5904 0.041 Uiso 0.520(16) 1 calc R U P A 1
H39B H 0.0830 0.8096 0.6512 0.041 Uiso 0.520(16) 1 calc R U P A 1
C38B C 0.1172(7) 0.9219(6) 0.6253(3) 0.023(2) Uiso 0.480(16) 1 d . . P A 2
H38C H 0.0521 0.9258 0.6499 0.028 Uiso 0.480(16) 1 calc R U P A 2
H38D H 0.0908 0.9765 0.5976 0.028 Uiso 0.480(16) 1 calc R U P A 2
C39B C 0.1726(9) 0.8079(7) 0.6013(4) 0.040(3) Uiso 0.480(16) 1 d . . P A 2
H39C H 0.2057 0.8142 0.5656 0.048 Uiso 0.480(16) 1 calc R U P A 2
H39D H 0.1138 0.7773 0.5977 0.048 Uiso 0.480(16) 1 calc R U P A 2
C40 C 0.2639(4) 0.5818(3) 0.64324(15) 0.0417(9) Uani 1 1 d . . . . .
C41 C 0.3600(5) 0.4886(4) 0.64450(18) 0.0552(12) Uani 1 1 d . . . . .
H41 H 0.4312 0.4951 0.6436 0.066 Uiso 1 1 calc R U . . .
C42 C 0.3531(7) 0.3868(4) 0.6471(2) 0.083(2) Uani 1 1 d . . . . .
H42 H 0.4191 0.3236 0.6478 0.100 Uiso 1 1 calc R U . . .
C43 C 0.2511(10) 0.3777(7) 0.6487(3) 0.109(3) Uani 1 1 d . . . . .
H43 H 0.2466 0.3075 0.6503 0.131 Uiso 1 1 calc R U . . .
C44 C 0.1550(8) 0.4671(8) 0.6478(2) 0.099(3) Uani 1 1 d . . . . .
H44 H 0.0846 0.4587 0.6489 0.119 Uiso 1 1 calc R U . . .
C45 C 0.1600(5) 0.5721(5) 0.64537(19) 0.0654(15) Uani 1 1 d . . . . .
H45 H 0.0934 0.6349 0.6452 0.079 Uiso 1 1 calc R U . . .
C46A C 0.3667(9) 0.6922(8) 0.5817(4) 0.037(2) Uiso 0.5 1 d . . P A 3
C47A C 0.4786(11) 0.6766(10) 0.5827(5) 0.050(3) Uiso 0.5 1 d . . P A 3
H47A H 0.5072 0.6775 0.6156 0.061 Uiso 0.5 1 calc R U P A 3
C48A C 0.5533(12) 0.6592(11) 0.5364(5) 0.065(3) Uiso 0.5 1 d . . P A 3
H48A H 0.6294 0.6514 0.5376 0.077 Uiso 0.5 1 calc R U P A 3
C49A C 0.5110(12) 0.6545(11) 0.4913(5) 0.074(3) Uiso 0.5 1 d . . P A 3
H49A H 0.5597 0.6384 0.4601 0.088 Uiso 0.5 1 calc R U P A 3
C50A C 0.4065(13) 0.6710(12) 0.4883(6) 0.085(4) Uiso 0.5 1 d . . P A 3
H50A H 0.3793 0.6716 0.4549 0.102 Uiso 0.5 1 calc R U P A 3
C51A C 0.3315(11) 0.6881(10) 0.5342(5) 0.065(3) Uiso 0.5 1 d . . P A 3
H51A H 0.2557 0.6968 0.5312 0.078 Uiso 0.5 1 calc R U P A 3
C46B C 0.4039(9) 0.6747(7) 0.5814(3) 0.0287(18) Uiso 0.5 1 d . . P A 4
C47B C 0.5099(9) 0.6761(8) 0.5866(4) 0.035(2) Uiso 0.5 1 d . . P A 4
H47B H 0.5275 0.6958 0.6191 0.042 Uiso 0.5 1 calc R U P A 4
C48B C 0.5890(9) 0.6492(8) 0.5449(4) 0.044(2) Uiso 0.5 1 d . . P A 4
H48B H 0.6614 0.6500 0.5488 0.052 Uiso 0.5 1 calc R U P A 4
C49B C 0.5648(9) 0.6206(8) 0.4968(4) 0.051(2) Uiso 0.5 1 d . . P A 4
H49B H 0.6197 0.6036 0.4679 0.061 Uiso 0.5 1 calc R U P A 4
C50B C 0.4597(10) 0.6171(10) 0.4915(5) 0.062(3) Uiso 0.5 1 d . . P A 4
H50B H 0.4437 0.5960 0.4589 0.075 Uiso 0.5 1 calc R U P A 4
C51B C 0.3768(9) 0.6442(9) 0.5335(4) 0.049(2) Uiso 0.5 1 d . . P A 4
H51B H 0.3048 0.6422 0.5298 0.059 Uiso 0.5 1 calc R U P A 4
C52 C 0.6936(3) 0.4814(3) 0.73814(14) 0.0297(7) Uani 1 1 d . . . . .
C53 C 0.6733(3) 0.3865(3) 0.74807(16) 0.0373(8) Uani 1 1 d . . . . .
H53 H 0.6624 0.3652 0.7831 0.045 Uiso 1 1 calc R U . . .
C54 C 0.6688(4) 0.3220(4) 0.7065(2) 0.0545(12) Uani 1 1 d . . . . .
H54 H 0.6535 0.2576 0.7134 0.065 Uiso 1 1 calc R U . . .
C55 C 0.6864(5) 0.3514(4) 0.6558(2) 0.0639(15) Uani 1 1 d . . . . .
H55 H 0.6846 0.3067 0.6277 0.077 Uiso 1 1 calc R U . . .
C56 C 0.7064(5) 0.4451(4) 0.64583(18) 0.0604(14) Uani 1 1 d . . . . .
H56 H 0.7179 0.4655 0.6107 0.072 Uiso 1 1 calc R U . . .
C57 C 0.7100(4) 0.5102(3) 0.68642(15) 0.0430(9) Uani 1 1 d . . . . .
H57 H 0.7238 0.5751 0.6790 0.052 Uiso 1 1 calc R U . . .
C58 C 0.7233(3) 0.4929(3) 0.84772(14) 0.0298(7) Uani 1 1 d . . . . .
C59 C 0.6577(3) 0.5165(3) 0.89452(14) 0.0344(8) Uani 1 1 d . . . . .
H59 H 0.5867 0.5743 0.8962 0.041 Uiso 1 1 calc R U . . .
C60 C 0.6935(4) 0.4574(4) 0.93926(18) 0.0517(11) Uani 1 1 d . . . . .
H60 H 0.6469 0.4743 0.9711 0.062 Uiso 1 1 calc R U . . .
C61 C 0.7960(5) 0.3750(4) 0.9375(2) 0.0645(14) Uani 1 1 d . . . . .
H61 H 0.8205 0.3345 0.9681 0.077 Uiso 1 1 calc R U . . .
C62 C 0.8643(4) 0.3503(4) 0.8911(2) 0.0616(14) Uani 1 1 d . . . . .
H62 H 0.9359 0.2936 0.8900 0.074 Uiso 1 1 calc R U . . .
C63 C 0.8274(4) 0.4088(3) 0.84647(17) 0.0457(10) Uani 1 1 d . . . . .
H63 H 0.8738 0.3912 0.8146 0.055 Uiso 1 1 calc R U . . .
C64 C 0.8021(3) 0.6225(3) 0.77721(17) 0.0382(9) Uani 1 1 d . . . . .
H64A H 0.8484 0.6028 0.8074 0.046 Uiso 1 1 calc R U . . .
H64B H 0.8490 0.5825 0.7462 0.046 Uiso 1 1 calc R U . . .
C65 C 0.7680(3) 0.7457(3) 0.76755(14) 0.0285(7) Uani 1 1 d . . . . .
H65A H 0.7598 0.7609 0.7298 0.034 Uiso 1 1 calc R U . . .
H65B H 0.8266 0.7709 0.7783 0.034 Uiso 1 1 calc R U . . .
C66 C 0.6839(3) 0.8299(3) 0.86874(14) 0.0301(7) Uani 1 1 d . . . . .
C67 C 0.6696(3) 0.7692(3) 0.91141(15) 0.0395(9) Uani 1 1 d . . . . .
H67 H 0.6258 0.7253 0.9095 0.047 Uiso 1 1 calc R U . . .
C68 C 0.7194(4) 0.7721(5) 0.95729(17) 0.0556(12) Uani 1 1 d . . . . .
H68 H 0.7091 0.7302 0.9865 0.067 Uiso 1 1 calc R U . . .
C69 C 0.7828(4) 0.8348(5) 0.96056(18) 0.0601(14) Uani 1 1 d . . . . .
H69 H 0.8175 0.8355 0.9917 0.072 Uiso 1 1 calc R U . . .
C70 C 0.7961(4) 0.8969(4) 0.91842(18) 0.0540(12) Uani 1 1 d . . . . .
H70 H 0.8392 0.9413 0.9208 0.065 Uiso 1 1 calc R U . . .
C71 C 0.7471(4) 0.8951(4) 0.87254(17) 0.0434(9) Uani 1 1 d . . . . .
H71 H 0.7565 0.9383 0.8437 0.052 Uiso 1 1 calc R U . . .
C72 C 0.5816(3) 0.9571(3) 0.78236(14) 0.0285(7) Uani 1 1 d . . . . .
C73 C 0.5117(3) 1.0387(3) 0.81673(17) 0.0381(8) Uani 1 1 d . . . . .
H73 H 0.5007 1.0225 0.8526 0.046 Uiso 1 1 calc R U . . .
C74 C 0.4583(4) 1.1429(3) 0.7991(2) 0.0501(11) Uani 1 1 d . . . . .
H74 H 0.4104 1.1977 0.8229 0.060 Uiso 1 1 calc R U . . .
C75 C 0.4735(4) 1.1681(3) 0.7477(2) 0.0529(12) Uani 1 1 d . . . . .
H75 H 0.4370 1.2401 0.7358 0.064 Uiso 1 1 calc R U . . .
C76 C 0.5425(4) 1.0879(4) 0.71302(19) 0.0489(10) Uani 1 1 d . . . . .
H76 H 0.5538 1.1053 0.6774 0.059 Uiso 1 1 calc R U . . .
C77 C 0.5955(3) 0.9822(3) 0.73000(16) 0.0372(8) Uani 1 1 d . . . . .
H77 H 0.6413 0.9272 0.7058 0.045 Uiso 1 1 calc R U . . .
B1 B 0.2085(5) 0.1609(4) 0.8843(2) 0.0497(12) Uani 1 1 d . . . . .
F1 F 0.2467(2) 0.0797(2) 0.84476(10) 0.0520(6) Uani 1 1 d . . . . .
F2 F 0.1667(3) 0.2616(2) 0.86200(13) 0.0892(12) Uani 1 1 d . . . . .
F3 F 0.1275(3) 0.1410(4) 0.91700(14) 0.0926(11) Uani 1 1 d . . . . .
F4 F 0.2980(2) 0.1557(2) 0.91208(11) 0.0590(7) Uani 1 1 d . . . . .
B2 B 0.8270(8) 0.7273(8) 0.6134(3) 0.089(2) Uani 1 1 d . . . . .
F5 F 0.8870(5) 0.7746(6) 0.6391(3) 0.181(3) Uani 1 1 d . . . . .
F6 F 0.8698(5) 0.6228(5) 0.6225(4) 0.204(4) Uani 1 1 d . . . . .
F7 F 0.8352(7) 0.7498(6) 0.56368(19) 0.201(3) Uani 1 1 d . . . . .
F8 F 0.7218(4) 0.7704(5) 0.63396(18) 0.1349(19) Uani 1 1 d . . . . .
C91 C 0.0307(8) 0.6233(9) 0.4709(4) 0.145(4) Uani 1 1 d . . . . .
H91A H -0.0417 0.6429 0.4924 0.174 Uiso 1 1 calc R U . . .
H91B H 0.0269 0.5840 0.4391 0.174 Uiso 1 1 calc R U . . .
Cl1 Cl 0.1395(2) 0.5439(3) 0.50602(11) 0.1438(10) Uani 1 1 d . . . . .
Cl2 Cl 0.0600(3) 0.7406(4) 0.45378(16) 0.2144(18) Uani 1 1 d . . . . .
C92 C 0.8097(9) 0.9992(8) 0.5569(4) 0.136(3) Uani 1 1 d . . . . .
H92A H 0.7878 0.9346 0.5585 0.163 Uiso 0.5 1 calc R U P B 1
H92B H 0.8836 0.9818 0.5371 0.163 Uiso 0.5 1 calc R U P B 1
H92C H 0.7421 1.0415 0.5391 0.163 Uiso 0.5 1 calc R U P C 2
H92D H 0.8117 0.9238 0.5611 0.163 Uiso 0.5 1 calc R U P C 2
Cl3 Cl 0.8026(3) 1.0557(3) 0.61723(15) 0.1981(17) Uani 1 1 d D . . . .
Cl4A Cl 0.7079(6) 1.1133(5) 0.5343(2) 0.159(2) Uani 0.5 1 d D . P D 1
Cl4B Cl 0.9326(4) 0.9982(8) 0.51774(18) 0.197(4) Uani 0.5 1 d D . P D 2

loop_
_atom_site_aniso_label
_atom_site_aniso_U_11
_atom_site_aniso_U_22
_atom_site_aniso_U_33
_atom_site_aniso_U_23
_atom_site_aniso_U_13
_atom_site_aniso_U_12
Ir1 0.02520(7) 0.02373(7) 0.02201(7) 0.00087(5) -0.00617(5) -0.01001(5)
Ir2 0.02114(6) 0.01931(6) 0.02028(6) -0.00013(4) -0.00346(4) -0.00777(5)
N1 0.0268(14) 0.0250(14) 0.0239(14) 0.0023(11) -0.0044(11) -0.0128(12)
N2 0.0239(14) 0.0217(14) 0.0275(15) -0.0025(11) -0.0040(11) -0.0077(11)
P1 0.0221(4) 0.0224(4) 0.0278(4) 0.0042(3) -0.0062(3) -0.0090(3)
P2 0.0232(4) 0.0199(4) 0.0221(4) 0.0006(3) -0.0026(3) -0.0080(3)
P3 0.0499(6) 0.0283(5) 0.0279(5) 0.0067(4) -0.0149(4) -0.0169(4)
P4 0.0416(5) 0.0300(5) 0.0327(5) -0.0013(4) -0.0168(4) -0.0111(4)
P5 0.0229(4) 0.0235(4) 0.0253(4) -0.0010(3) -0.0037(3) -0.0064(3)
P6 0.0252(4) 0.0263(4) 0.0248(4) -0.0010(3) -0.0031(3) -0.0125(3)
C1 0.0236(16) 0.0315(18) 0.044(2) 0.0128(16) -0.0040(14) -0.0096(14)
C2 0.0313(19) 0.049(2) 0.054(3) 0.021(2) -0.0119(17) -0.0146(18)
C3 0.030(2) 0.069(4) 0.099(4) 0.049(3) -0.021(2) -0.018(2)
C4 0.034(2) 0.050(3) 0.131(6) 0.042(3) -0.001(3) 0.002(2)
C5 0.047(3) 0.036(3) 0.106(5) 0.006(3) 0.009(3) 0.005(2)
C6 0.039(2) 0.030(2) 0.065(3) 0.0032(19) -0.001(2) -0.0038(17)
C7 0.0294(17) 0.0270(17) 0.0327(18) 0.0088(14) -0.0123(13) -0.0144(14)
C8 0.0274(17) 0.0344(19) 0.041(2) 0.0059(16) -0.0065(15) -0.0133(15)
C9 0.0310(19) 0.051(2) 0.048(2) 0.0158(19) -0.0113(16) -0.0240(18)
C10 0.047(2) 0.041(2) 0.055(3) 0.0187(19) -0.019(2) -0.0287(19)
C11 0.052(2) 0.032(2) 0.051(3) 0.0071(18) -0.0173(19) -0.0219(18)
C12 0.040(2) 0.0341(19) 0.0339(19) 0.0031(15) -0.0106(15) -0.0190(16)
C13 0.0250(15) 0.0241(16) 0.0249(16) -0.0001(12) -0.0029(12) -0.0080(13)
C14 0.0282(16) 0.0251(16) 0.0258(16) 0.0032(13) -0.0083(12) -0.0121(13)
C15 0.0321(18) 0.0333(19) 0.0296(18) 0.0020(14) -0.0030(14) -0.0130(15)
C16 0.046(2) 0.048(2) 0.037(2) 0.0126(18) -0.0106(17) -0.0287(19)
C17 0.052(2) 0.0304(19) 0.050(2) 0.0104(17) -0.0159(19) -0.0239(18)
C18 0.046(2) 0.0232(17) 0.046(2) 0.0027(16) -0.0123(17) -0.0128(16)
C19 0.0314(17) 0.0255(17) 0.0330(18) -0.0001(14) -0.0041(14) -0.0115(14)
C20 0.0265(16) 0.0288(17) 0.0264(17) -0.0010(13) -0.0049(12) -0.0104(13)
C21 0.042(2) 0.037(2) 0.0249(17) 0.0001(15) -0.0052(14) -0.0149(16)
C22 0.060(3) 0.055(3) 0.028(2) 0.0012(18) -0.0110(18) -0.018(2)
C23 0.072(3) 0.063(3) 0.037(2) -0.015(2) -0.014(2) -0.024(3)
C24 0.061(3) 0.041(2) 0.045(2) -0.0132(19) -0.012(2) -0.016(2)
C25 0.038(2) 0.0295(18) 0.037(2) -0.0044(15) -0.0091(15) -0.0100(15)
C26 0.043(2) 0.0309(19) 0.036(2) 0.0116(15) -0.0046(16) -0.0120(16)
C27 0.044(3) 0.054(3) 0.071(3) 0.008(2) -0.006(2) -0.015(2)
C28 0.040(3) 0.052(3) 0.093(4) 0.007(3) 0.012(3) 0.003(2)
C29 0.072(4) 0.041(3) 0.067(3) -0.005(2) 0.023(3) -0.011(3)
C30 0.096(4) 0.036(2) 0.044(3) -0.0009(19) -0.002(2) -0.020(3)
C31 0.065(3) 0.032(2) 0.046(2) 0.0043(18) -0.013(2) -0.012(2)
C40 0.062(3) 0.044(2) 0.0290(19) -0.0046(16) -0.0054(17) -0.030(2)
C41 0.084(4) 0.039(2) 0.039(2) -0.0013(19) 0.006(2) -0.021(2)
C42 0.159(7) 0.041(3) 0.047(3) -0.001(2) 0.011(4) -0.037(4)
C43 0.225(11) 0.092(5) 0.055(4) 0.008(4) -0.009(5) -0.112(7)
C44 0.161(8) 0.147(7) 0.053(4) 0.013(4) -0.018(4) -0.130(7)
C45 0.082(4) 0.098(4) 0.041(3) 0.002(3) -0.012(2) -0.061(3)
C52 0.0263(16) 0.0276(17) 0.0303(18) -0.0057(14) -0.0039(13) -0.0034(13)
C53 0.036(2) 0.034(2) 0.039(2) -0.0056(16) -0.0023(16) -0.0099(16)
C54 0.054(3) 0.041(2) 0.071(3) -0.016(2) -0.013(2) -0.018(2)
C55 0.075(4) 0.052(3) 0.052(3) -0.022(2) -0.022(3) -0.004(3)
C56 0.078(3) 0.052(3) 0.030(2) -0.007(2) -0.010(2) 0.002(2)
C57 0.055(2) 0.034(2) 0.032(2) 0.0002(16) -0.0009(17) -0.0063(18)
C58 0.0304(17) 0.0286(17) 0.0282(17) 0.0004(14) -0.0079(13) -0.0070(14)
C59 0.0348(19) 0.037(2) 0.0306(19) 0.0021(15) -0.0050(14) -0.0122(16)
C60 0.061(3) 0.055(3) 0.036(2) 0.013(2) -0.007(2) -0.017(2)
C61 0.081(4) 0.059(3) 0.041(3) 0.017(2) -0.021(2) -0.008(3)
C62 0.054(3) 0.051(3) 0.058(3) 0.007(2) -0.020(2) 0.010(2)
C63 0.041(2) 0.041(2) 0.039(2) -0.0007(18) -0.0055(17) 0.0032(18)
C64 0.0258(17) 0.034(2) 0.054(2) -0.0016(17) -0.0034(16) -0.0102(15)
C65 0.0265(16) 0.0316(18) 0.0298(17) -0.0029(14) 0.0004(13) -0.0136(14)
C66 0.0279(17) 0.0354(19) 0.0292(18) -0.0048(14) -0.0039(13) -0.0136(14)
C67 0.040(2) 0.048(2) 0.033(2) 0.0008(17) -0.0057(16) -0.0194(18)
C68 0.055(3) 0.086(4) 0.028(2) 0.006(2) -0.0085(19) -0.028(3)
C69 0.052(3) 0.098(4) 0.036(2) -0.017(3) -0.010(2) -0.030(3)
C70 0.057(3) 0.077(3) 0.043(3) -0.015(2) -0.009(2) -0.039(3)
C71 0.048(2) 0.053(3) 0.039(2) -0.0054(19) -0.0071(18) -0.029(2)
C72 0.0297(17) 0.0265(16) 0.0344(18) 0.0005(14) -0.0044(14) -0.0160(14)
C73 0.044(2) 0.0263(18) 0.045(2) -0.0022(16) 0.0031(17) -0.0156(16)
C74 0.055(3) 0.031(2) 0.064(3) -0.005(2) 0.005(2) -0.0179(19)
C75 0.055(3) 0.028(2) 0.075(3) 0.011(2) -0.008(2) -0.0144(19)
C76 0.056(3) 0.046(2) 0.048(3) 0.015(2) -0.010(2) -0.023(2)
C77 0.040(2) 0.035(2) 0.040(2) 0.0007(16) -0.0047(16) -0.0183(17)
B1 0.060(3) 0.038(3) 0.047(3) 0.004(2) -0.007(2) -0.014(2)
F1 0.0677(17) 0.0388(13) 0.0495(15) 0.0007(11) -0.0154(12) -0.0172(12)
F2 0.138(3) 0.0380(16) 0.074(2) 0.0040(15) -0.036(2) -0.0054(18)
F3 0.077(2) 0.138(3) 0.073(2) -0.004(2) 0.0096(18) -0.054(2)
F4 0.0742(19) 0.0572(17) 0.0551(17) -0.0025(13) -0.0155(14) -0.0330(15)
B2 0.098(6) 0.104(7) 0.067(5) 0.013(4) 0.010(4) -0.043(5)
F5 0.147(5) 0.214(7) 0.211(7) 0.005(5) -0.042(5) -0.096(5)
F6 0.135(5) 0.131(5) 0.323(10) 0.072(6) 0.043(5) -0.039(4)
F7 0.319(9) 0.184(6) 0.069(3) 0.007(3) 0.069(4) -0.073(6)
F8 0.095(3) 0.189(5) 0.089(3) -0.028(3) -0.005(2) -0.014(3)
C91 0.128(8) 0.188(11) 0.147(9) -0.003(8) -0.003(7) -0.092(8)
Cl1 0.1229(19) 0.179(3) 0.138(2) -0.0125(19) -0.0368(16) -0.0585(19)
Cl2 0.192(4) 0.233(4) 0.192(4) 0.076(3) -0.003(3) -0.055(3)
C92 0.162(9) 0.131(8) 0.134(8) -0.025(7) 0.007(7) -0.078(7)
Cl3 0.213(4) 0.216(4) 0.195(3) -0.104(3) 0.063(3) -0.125(3)
Cl4A 0.239(7) 0.173(5) 0.123(4) 0.069(4) -0.063(4) -0.135(5)
Cl4B 0.104(3) 0.408(11) 0.074(3) 0.047(4) -0.033(2) -0.086(5)

loop_
_atom_type_symbol
_atom_type_description
_atom_type_scat_dispersion_real
_atom_type_scat_dispersion_imag
_atom_type_scat_source
C C 0.0033 0.0016 'International Tables Vol C Tables 4.2.6.8 and 6.1.1.4'
H H 0.0000 0.0000 'International Tables Vol C Tables 4.2.6.8 and 6.1.1.4'
B B 0.0013 0.0007 'International Tables Vol C Tables 4.2.6.8 and 6.1.1.4'
Cl Cl 0.1484 0.1585 'International Tables Vol C Tables 4.2.6.8 and 6.1.1.4'
F F 0.0171 0.0103 'International Tables Vol C Tables 4.2.6.8 and 6.1.1.4'
Ir Ir -1.4442 7.9887 'International Tables Vol C Tables 4.2.6.8 and 6.1.1.4'
N N 0.0061 0.0033 'International Tables Vol C Tables 4.2.6.8 and 6.1.1.4'
P P 0.1023 0.0942 'International Tables Vol C Tables 4.2.6.8 and 6.1.1.4'
O O 0.0106 0.0060 'International Tables Vol C Tables 4.2.6.8 and 6.1.1.4'

loop_
_geom_angle_atom_site_label_1
_geom_angle_atom_site_label_2
_geom_angle_atom_site_label_3
_geom_angle
_geom_angle_site_symmetry_3
N1 Ir1 N2 78.38(11) .
N1 Ir1 P3 98.31(8) .
N2 Ir1 P3 170.03(9) .
N1 Ir1 P4 165.22(9) .
N2 Ir1 P4 98.14(8) .
P3 Ir1 P4 82.67(3) .
N1 Ir1 P1 85.84(9) .
N2 Ir1 P1 87.59(9) .
P3 Ir1 P1 101.62(3) .
P4 Ir1 P1 108.49(4) .
N1 Ir1 H100 75 .
N2 Ir1 H100 77 .
P3 Ir1 H100 94 .
P4 Ir1 H100 90 .
P1 Ir1 H100 157 .
N1 Ir2 N2 78.18(11) .
N1 Ir2 P5 162.10(9) .
N2 Ir2 P5 97.83(8) .
N1 Ir2 P6 94.65(8) .
N2 Ir2 P6 160.43(9) .
P5 Ir2 P6 83.37(3) .
N1 Ir2 P2 86.56(9) .
N2 Ir2 P2 85.15(9) .
P5 Ir2 P2 110.66(3) .
P6 Ir2 P2 112.84(3) .
N1 Ir2 H200 81 .
N2 Ir2 H200 80 .
P5 Ir2 H200 81 .
P6 Ir2 H200 81 .
P2 Ir2 H200 162 .
Ir1 N1 Ir2 101.66(12) .
Ir1 N1 H1N1 116(3) .
Ir2 N1 H1N1 115(3) .
Ir1 N1 H2N1 109(3) .
Ir2 N1 H2N1 108(3) .
H1N1 N1 H2N1 107(4) .
Ir1 N2 Ir2 101.16(12) .
Ir1 N2 H1N2 112(2) .
Ir2 N2 H1N2 115(2) .
Ir1 N2 H2N2 113(3) .
Ir2 N2 H2N2 106(3) .
H1N2 N2 H2N2 110(4) .
C1 P1 C7 99.49(16) .
C1 P1 C13 102.05(16) .
C7 P1 C13 100.20(15) .
C1 P1 Ir1 118.04(12) .
C7 P1 Ir1 123.47(13) .
C13 P1 Ir1 110.32(11) .
C20 P2 C14 103.55(15) .
C20 P2 C13 100.43(15) .
C14 P2 C13 102.93(15) .
C20 P2 Ir2 120.02(11) .
C14 P2 Ir2 116.78(12) .
C13 P2 Ir2 110.68(11) .
C32B P3 C26 96.3(2) .
C38A P3 C26 112.6(4) .
C32B P3 C38B 104.3(3) .
C26 P3 C38B 100.4(3) .
C38A P3 C32A 99.6(5) .
C26 P3 C32A 98.6(3) .
C32B P3 Ir1 121.3(2) .
C38A P3 Ir1 109.7(3) .
C26 P3 Ir1 123.06(12) .
C38B P3 Ir1 108.4(2) .
C32A P3 Ir1 110.1(3) .
C46A P4 C40 100.5(3) .
C40 P4 C39B 110.5(3) .
C40 P4 C39A 100.7(3) .
C40 P4 C46B 98.9(3) .
C46A P4 Ir1 117.7(3) .
C40 P4 Ir1 123.79(13) .
C39B P4 Ir1 111.2(3) .
C39A P4 Ir1 105.3(3) .
C46B P4 Ir1 111.1(3) .
C52 P5 C58 104.16(16) .
C52 P5 C64 106.42(18) .
C58 P5 C64 100.93(18) .
C52 P5 Ir2 110.03(11) .
C58 P5 Ir2 126.12(12) .
C64 P5 Ir2 107.51(12) .
C72 P6 C66 103.66(16) .
C72 P6 C65 107.58(16) .
C66 P6 C65 100.71(16) .
C72 P6 Ir2 110.90(11) .
C66 P6 Ir2 128.35(12) .
C65 P6 Ir2 103.86(11) .
C6 C1 C2 119.0(4) .
C6 C1 P1 124.7(3) .
C2 C1 P1 116.3(3) .
C3 C2 C1 120.4(5) .
C3 C2 H2 119.8 .
C1 C2 H2 119.8 .
C4 C3 C2 119.8(5) .
C4 C3 H3 120.1 .
C2 C3 H3 120.1 .
C5 C4 C3 120.4(4) .
C5 C4 H4 119.8 .
C3 C4 H4 119.8 .
C4 C5 C6 120.7(5) .
C4 C5 H5 119.6 .
C6 C5 H5 119.6 .
C1 C6 C5 119.7(5) .
C1 C6 H6 120.1 .
C5 C6 H6 120.1 .
C12 C7 C8 119.1(3) .
C12 C7 P1 120.9(3) .
C8 C7 P1 119.9(3) .
C9 C8 C7 120.5(4) .
C9 C8 H8 119.8 .
C7 C8 H8 119.8 .
C10 C9 C8 120.1(4) .
C10 C9 H9 120.0 .
C8 C9 H9 120.0 .
C11 C10 C9 119.9(4) .
C11 C10 H10 120.0 .
C9 C10 H10 120.0 .
C10 C11 C12 120.3(4) .
C10 C11 H11 119.8 .
C12 C11 H11 119.8 .
C7 C12 C11 120.1(4) .
C7 C12 H12 120.0 .
C11 C12 H12 120.0 .
P2 C13 P1 119.49(18) .
P2 C13 H13A 107.4 .
P1 C13 H13A 107.4 .
P2 C13 H13B 107.4 .
P1 C13 H13B 107.4 .
H13A C13 H13B 107.0 .
C19 C14 C15 118.4(3) .
C19 C14 P2 120.4(3) .
C15 C14 P2 121.2(3) .
C16 C15 C14 120.3(4) .
C16 C15 H15 119.8 .
C14 C15 H15 119.8 .
C15 C16 C17 120.9(4) .
C15 C16 H16 119.6 .
C17 C16 H16 119.6 .
C18 C17 C16 119.4(4) .
C18 C17 H17 120.3 .
C16 C17 H17 120.3 .
C17 C18 C19 120.2(4) .
C17 C18 H18 119.9 .
C19 C18 H18 119.9 .
C14 C19 C18 120.7(4) .
C14 C19 H19 119.6 .
C18 C19 H19 119.6 .
C25 C20 C21 118.3(3) .
C25 C20 P2 118.6(3) .
C21 C20 P2 122.9(3) .
C20 C21 C22 120.8(4) .
C20 C21 H21 119.6 .
C22 C21 H21 119.6 .
C23 C22 C21 119.8(4) .
C23 C22 H22 120.1 .
C21 C22 H22 120.1 .
C24 C23 C22 120.2(4) .
C24 C23 H23 119.9 .
C22 C23 H23 119.9 .
C23 C24 C25 120.0(4) .
C23 C24 H24 120.0 .
C25 C24 H24 120.0 .
C20 C25 C24 120.9(4) .
C20 C25 H25 119.6 .
C24 C25 H25 119.6 .
C27 C26 C31 117.7(4) .
C27 C26 P3 124.9(4) .
C31 C26 P3 116.7(3) .
C26 C27 C28 119.9(5) .
C26 C27 H27 120.0 .
C28 C27 H27 120.0 .
C29 C28 C27 120.6(5) .
C29 C28 H28 119.7 .
C27 C28 H28 119.7 .
C30 C29 C28 120.4(5) .
C30 C29 H29 119.8 .
C28 C29 H29 119.8 .
C29 C30 C31 120.0(5) .
C29 C30 H30 120.0 .
C31 C30 H30 120.0 .
C26 C31 C30 121.3(5) .
C26 C31 H31 119.3 .
C30 C31 H31 119.3 .
C33A C32A C37A 119.7(9) .
C33A C32A P3 127.1(7) .
C37A C32A P3 113.2(7) .
C32A C33A C34A 121.6(11) .
C32A C33A H33A 119.2 .
C34A C33A H33A 119.2 .
C33A C34A C35A 118.7(12) .
C33A C34A H34A 120.6 .
C35A C34A H34A 120.6 .
C34A C35A C36A 121.7(11) .
C34A C35A H35A 119.2 .
C36A C35A H35A 119.2 .
C37A C36A C35A 118.1(10) .
C37A C36A H36A 120.9 .
C35A C36A H36A 120.9 .
C36A C37A C32A 120.0(9) .
C36A C37A H37A 120.0 .
C32A C37A H37A 120.0 .
C33B C32B C37B 120.0 .
C33B C32B P3 119.0(4) .
C37B C32B P3 120.8(4) .
C34B C33B C32B 120.0 .
C34B C33B H33B 120.0 .
C32B C33B H33B 120.0 .
C33B C34B C35B 120.0 .
C33B C34B H34B 120.0 .
C35B C34B H34B 120.0 .
C36B C35B C34B 120.0 .
C36B C35B H35B 120.0 .
C34B C35B H35B 120.0 .
C35B C36B C37B 120.0 .
C35B C36B H36B 120.0 .
C37B C36B H36B 120.0 .
C36B C37B C32B 120.0 .
C36B C37B H37B 120.0 .
C32B C37B H37B 120.0 .
C39A C38A P3 111.2(7) .
C39A C38A H38A 109.4 .
P3 C38A H38A 109.4 .
C39A C38A H38B 109.4 .
P3 C38A H38B 109.4 .
H38A C38A H38B 108.0 .
C38A C39A P4 101.6(7) .
C38A C39A H39A 111.4 .
P4 C39A H39A 111.4 .
C38A C39A H39B 111.5 .
P4 C39A H39B 111.4 .
H39A C39A H39B 109.3 .
C39B C38B P3 107.0(6) .
C39B C38B H38C 110.3 .
P3 C38B H38C 110.3 .
C39B C38B H38D 110.3 .
P3 C38B H38D 110.3 .
H38C C38B H38D 108.6 .
C38B C39B P4 115.3(6) .
C38B C39B H39C 108.5 .
P4 C39B H39C 108.5 .
C38B C39B H39D 108.5 .
P4 C39B H39D 108.5 .
H39C C39B H39D 107.5 .
C45 C40 C41 119.5(5) .
C45 C40 P4 122.8(4) .
C41 C40 P4 117.7(3) .
C42 C41 C40 120.8(6) .
C42 C41 H41 119.6 .
C40 C41 H41 119.6 .
C43 C42 C41 119.5(7) .
C43 C42 H42 120.3 .
C41 C42 H42 120.3 .
C42 C43 C44 121.5(6) .
C42 C43 H43 119.3 .
C44 C43 H43 119.3 .
C43 C44 C45 120.1(7) .
C43 C44 H44 120.0 .
C45 C44 H44 120.0 .
C40 C45 C44 118.7(7) .
C40 C45 H45 120.6 .
C44 C45 H45 120.6 .
C51A C46A C47A 116.0(10) .
C51A C46A P4 123.1(9) .
C47A C46A P4 120.9(8) .
C46A C47A C48A 122.7(12) .
C46A C47A H47A 118.7 .
C48A C47A H47A 118.7 .
C49A C48A C47A 116.8(13) .
C49A C48A H48A 121.6 .
C47A C48A H48A 121.6 .
C50A C49A C48A 122.7(15) .
C50A C49A H49A 118.7 .
C48A C49A H49A 118.6 .
C49A C50A C51A 120.9(14) .
C49A C50A H50A 119.5 .
C51A C50A H50A 119.5 .
C46A C51A C50A 120.8(12) .
C46A C51A H51A 119.6 .
C50A C51A H51A 119.6 .
C47B C46B C51B 120.7(9) .
C47B C46B P4 124.5(6) .
C51B C46B P4 114.8(7) .
C48B C47B C46B 120.1(9) .
C48B C47B H47B 119.9 .
C46B C47B H47B 119.9 .
C47B C48B C49B 120.9(11) .
C47B C48B H48B 119.6 .
C49B C48B H48B 119.6 .
C50B C49B C48B 119.4(10) .
C50B C49B H49B 120.3 .
C48B C49B H49B 120.3 .
C49B C50B C51B 121.2(11) .
C49B C50B H50B 119.4 .
C51B C50B H50B 119.4 .
C50B C51B C46B 117.8(10) .
C50B C51B H51B 121.1 .
C46B C51B H51B 121.1 .
C53 C52 C57 118.8(3) .
C53 C52 P5 121.9(3) .
C57 C52 P5 118.8(3) .
C52 C53 C54 120.0(4) .
C52 C53 H53 120.0 .
C54 C53 H53 120.0 .
C55 C54 C53 120.2(5) .
C55 C54 H54 119.9 .
C53 C54 H54 119.9 .
C56 C55 C54 120.0(4) .
C56 C55 H55 120.0 .
C54 C55 H55 120.0 .
C55 C56 C57 120.5(5) .
C55 C56 H56 119.8 .
C57 C56 H56 119.8 .
C56 C57 C52 120.5(4) .
C56 C57 H57 119.8 .
C52 C57 H57 119.8 .
C59 C58 C63 118.3(3) .
C59 C58 P5 121.2(3) .
C63 C58 P5 120.2(3) .
C58 C59 C60 121.1(4) .
C58 C59 H59 119.4 .
C60 C59 H59 119.4 .
C61 C60 C59 119.9(4) .
C61 C60 H60 120.0 .
C59 C60 H60 120.0 .
C60 C61 C62 120.1(4) .
C60 C61 H61 119.9 .
C62 C61 H61 119.9 .
C63 C62 C61 119.6(4) .
C63 C62 H62 120.2 .
C61 C62 H62 120.2 .
C62 C63 C58 120.8(4) .
C62 C63 H63 119.6 .
C58 C63 H63 119.6 .
C65 C64 P5 113.8(2) .
C65 C64 H64A 108.8 .
P5 C64 H64A 108.8 .
C65 C64 H64B 108.8 .
P5 C64 H64B 108.8 .
H64A C64 H64B 107.7 .
C64 C65 P6 108.9(2) .
C64 C65 H65A 109.9 .
P6 C65 H65A 109.9 .
C64 C65 H65B 109.9 .
P6 C65 H65B 109.9 .
H65A C65 H65B 108.3 .
C67 C66 C71 119.1(3) .
C67 C66 P6 122.2(3) .
C71 C66 P6 118.5(3) .
C66 C67 C68 120.2(4) .
C66 C67 H67 119.9 .
C68 C67 H67 119.9 .
C69 C68 C67 120.5(4) .
C69 C68 H68 119.7 .
C67 C68 H68 119.7 .
C68 C69 C70 119.6(4) .
C68 C69 H69 120.2 .
C70 C69 H69 120.2 .
C69 C70 C71 120.6(4) .
C69 C70 H70 119.7 .
C71 C70 H70 119.7 .
C70 C71 C66 119.9(4) .
C70 C71 H71 120.0 .
C66 C71 H71 120.0 .
C77 C72 C73 118.8(3) .
C77 C72 P6 122.0(3) .
C73 C72 P6 118.6(3) .
C74 C73 C72 120.5(4) .
C74 C73 H73 119.7 .
C72 C73 H73 119.7 .
C75 C74 C73 120.6(4) .
C75 C74 H74 119.7 .
C73 C74 H74 119.7 .
C74 C75 C76 119.5(4) .
C74 C75 H75 120.2 .
C76 C75 H75 120.2 .
C75 C76 C77 120.5(4) .
C75 C76 H76 119.7 .
C77 C76 H76 119.7 .
C76 C77 C72 119.9(4) .
C76 C77 H77 120.0 .
C72 C77 H77 120.0 .
F2 B1 F3 111.2(5) .
F2 B1 F4 108.8(4) .
F3 B1 F4 110.0(4) .
F2 B1 F1 109.8(4) .
F3 B1 F1 108.1(4) .
F4 B1 F1 108.9(4) .
F7 B2 F6 112.6(9) .
F7 B2 F8 111.3(8) .
F6 B2 F8 111.1(8) .
F7 B2 F5 108.2(8) .
F6 B2 F5 106.8(9) .
F8 B2 F5 106.5(8) .
Cl1 C91 Cl2 105.7(5) .
Cl1 C91 H91A 110.6 .
Cl2 C91 H91A 110.6 .
Cl1 C91 H91B 110.6 .
Cl2 C91 H91B 110.6 .
H91A C91 H91B 108.7 .
Cl3 C92 Cl4A 93.6(5) .
Cl3 C92 Cl4B 110.4(6) .
Cl3 C92 H92A 113.0 .
Cl4A C92 H92A 113.0 .
Cl3 C92 H92B 113.0 .
Cl4A C92 H92B 113.0 .
H92A C92 H92B 110.4 .
Cl3 C92 H92C 109.6 .
Cl4B C92 H92C 109.6 .
Cl3 C92 H92D 109.6 .
Cl4B C92 H92D 109.6 .
H92C C92 H92D 108.1 .
C92 Cl4B Cl4B 174.3(6) 2_776

loop_
_geom_bond_atom_site_label_1
_geom_bond_atom_site_label_2
_geom_bond_distance
_geom_bond_site_symmetry_2
Ir1 N1 2.123(3) .
Ir1 N2 2.128(3) .
Ir1 P3 2.2782(9) .
Ir1 P4 2.2805(9) .
Ir1 P1 2.4094(9) .
Ir1 H100 1.64 .
Ir2 N1 2.125(3) .
Ir2 N2 2.135(3) .
Ir2 P5 2.2755(8) .
Ir2 P6 2.2770(8) .
Ir2 P2 2.4030(8) .
Ir2 H200 1.66 .
N1 H1N1 0.89(4) .
N1 H2N1 0.79(4) .
N2 H1N2 0.90(4) .
N2 H2N2 0.80(4) .
P1 C1 1.831(4) .
P1 C7 1.833(3) .
P1 C13 1.866(3) .
P2 C20 1.827(3) .
P2 C14 1.834(3) .
P2 C13 1.854(3) .
P3 C32B 1.753(5) .
P3 C38A 1.814(9) .
P3 C26 1.821(4) .
P3 C38B 1.895(7) .
P3 C32A 1.953(9) .
P4 C46A 1.698(10) .
P4 C40 1.818(4) .
P4 C39B 1.824(9) .
P4 C39A 1.855(7) .
P4 C46B 1.974(9) .
P5 C52 1.827(4) .
P5 C58 1.829(4) .
P5 C64 1.849(4) .
P6 C72 1.819(4) .
P6 C66 1.820(3) .
P6 C65 1.833(3) .
C1 C6 1.380(6) .
C1 C2 1.402(5) .
C2 C3 1.387(6) .
C2 H2 0.9500 .
C3 C4 1.370(9) .
C3 H3 0.9500 .
C4 C5 1.367(9) .
C4 H4 0.9500 .
C5 C6 1.394(6) .
C5 H5 0.9500 .
C6 H6 0.9500 .
C7 C12 1.388(5) .
C7 C8 1.391(5) .
C8 C9 1.383(5) .
C8 H8 0.9500 .
C9 C10 1.381(6) .
C9 H9 0.9500 .
C10 C11 1.376(6) .
C10 H10 0.9500 .
C11 C12 1.391(5) .
C11 H11 0.9500 .
C12 H12 0.9500 .
C13 H13A 0.9900 .
C13 H13B 0.9900 .
C14 C19 1.388(5) .
C14 C15 1.396(5) .
C15 C16 1.379(5) .
C15 H15 0.9500 .
C16 C17 1.381(6) .
C16 H16 0.9500 .
C17 C18 1.375(6) .
C17 H17 0.9500 .
C18 C19 1.392(5) .
C18 H18 0.9500 .
C19 H19 0.9500 .
C20 C25 1.390(5) .
C20 C21 1.395(5) .
C21 C22 1.398(5) .
C21 H21 0.9500 .
C22 C23 1.377(7) .
C22 H22 0.9500 .
C23 C24 1.381(7) .
C23 H23 0.9500 .
C24 C25 1.391(5) .
C24 H24 0.9500 .
C25 H25 0.9500 .
C26 C27 1.380(6) .
C26 C31 1.387(6) .
C27 C28 1.400(7) .
C27 H27 0.9500 .
C28 C29 1.356(8) .
C28 H28 0.9500 .
C29 C30 1.344(8) .
C29 H29 0.9500 .
C30 C31 1.386(6) .
C30 H30 0.9500 .
C31 H31 0.9500 .
C32A C33A 1.348(15) .
C32A C37A 1.422(12) .
C33A C34A 1.380(14) .
C33A H33A 0.9500 .
C34A C35A 1.388(16) .
C34A H34A 0.9500 .
C35A C36A 1.393(15) .
C35A H35A 0.9500 .
C36A C37A 1.387(14) .
C36A H36A 0.9500 .
C37A H37A 0.9500 .
C32B C33B 1.3900 .
C32B C37B 1.3900 .
C33B C34B 1.3900 .
C33B H33B 0.9500 .
C34B C35B 1.3900 .
C34B H34B 0.9500 .
C35B C36B 1.3900 .
C35B H35B 0.9500 .
C36B C37B 1.3900 .
C36B H36B 0.9500 .
C37B H37B 0.9500 .
C38A C39A 1.603(14) .
C38A H38A 0.9900 .
C38A H38B 0.9900 .
C39A H39A 0.9900 .
C39A H39B 0.9900 .
C38B C39B 1.529(12) .
C38B H38C 0.9900 .
C38B H38D 0.9900 .
C39B H39C 0.9900 .
C39B H39D 0.9900 .
C40 C45 1.386(7) .
C40 C41 1.391(7) .
C41 C42 1.379(7) .
C41 H41 0.9500 .
C42 C43 1.359(11) .
C42 H42 0.9500 .
C43 C44 1.363(12) .
C43 H43 0.9500 .
C44 C45 1.411(9) .
C44 H44 0.9500 .
C45 H45 0.9500 .
C46A C51A 1.346(15) .
C46A C47A 1.381(15) .
C47A C48A 1.429(18) .
C47A H47A 0.9500 .
C48A C49A 1.332(18) .
C48A H48A 0.9500 .
C49A C50A 1.290(19) .
C49A H49A 0.9500 .
C50A C51A 1.423(19) .
C50A H50A 0.9500 .
C51A H51A 0.9500 .
C46B C47B 1.389(13) .
C46B C51B 1.411(13) .
C47B C48B 1.367(14) .
C47B H47B 0.9500 .
C48B C49B 1.390(15) .
C48B H48B 0.9500 .
C49B C50B 1.389(16) .
C49B H49B 0.9500 .
C50B C51B 1.401(15) .
C50B H50B 0.9500 .
C51B H51B 0.9500 .
C52 C53 1.385(5) .
C52 C57 1.392(5) .
C53 C54 1.397(6) .
C53 H53 0.9500 .
C54 C55 1.373(8) .
C54 H54 0.9500 .
C55 C56 1.368(8) .
C55 H55 0.9500 .
C56 C57 1.379(6) .
C56 H56 0.9500 .
C57 H57 0.9500 .
C58 C59 1.379(5) .
C58 C63 1.391(5) .
C59 C60 1.388(5) .
C59 H59 0.9500 .
C60 C61 1.367(7) .
C60 H60 0.9500 .
C61 C62 1.386(7) .
C61 H61 0.9500 .
C62 C63 1.385(6) .
C62 H62 0.9500 .
C63 H63 0.9500 .
C64 C65 1.542(5) .
C64 H64A 0.9900 .
C64 H64B 0.9900 .
C65 H65A 0.9900 .
C65 H65B 0.9900 .
C66 C67 1.382(5) .
C66 C71 1.393(5) .
C67 C68 1.395(6) .
C67 H67 0.9500 .
C68 C69 1.367(7) .
C68 H68 0.9500 .
C69 C70 1.380(7) .
C69 H69 0.9500 .
C70 C71 1.387(6) .
C70 H70 0.9500 .
C71 H71 0.9500 .
C72 C77 1.389(5) .
C72 C73 1.395(5) .
C73 C74 1.380(6) .
C73 H73 0.9500 .
C74 C75 1.368(7) .
C74 H74 0.9500 .
C75 C76 1.385(7) .
C75 H75 0.9500 .
C76 C77 1.389(6) .
C76 H76 0.9500 .
C77 H77 0.9500 .
B1 F2 1.371(6) .
B1 F3 1.378(7) .
B1 F4 1.386(6) .
B1 F1 1.413(6) .
B2 F7 1.308(9) .
B2 F6 1.309(10) .
B2 F8 1.327(10) .
B2 F5 1.372(11) .
C91 Cl1 1.724(11) .
C91 Cl2 1.762(11) .
C91 H91A 0.9900 .
C91 H91B 0.9900 .
C92 Cl3 1.714(10) .
C92 Cl4A 1.723(12) .
C92 Cl4B 1.796(11) .
C92 H92A 0.9900 .
C92 H92B 0.9900 .
C92 H92C 0.9900 .
C92 H92D 0.9900 .
Cl4B Cl4B 1.904(11) 2_776

loop_
_geom_torsion_atom_site_label_1
_geom_torsion_atom_site_label_2
_geom_torsion_atom_site_label_3
_geom_torsion_atom_site_label_4
_geom_torsion
C7 P1 C1 C6 121.8(4)
C13 P1 C1 C6 19.2(4)
Ir1 P1 C1 C6 -101.9(3)
C7 P1 C1 C2 -58.3(3)
C13 P1 C1 C2 -161.0(3)
Ir1 P1 C1 C2 78.0(3)
C6 C1 C2 C3 -1.2(6)
P1 C1 C2 C3 178.9(3)
C1 C2 C3 C4 -0.1(7)
C2 C3 C4 C5 1.1(8)
C3 C4 C5 C6 -0.9(9)
C2 C1 C6 C5 1.4(6)
P1 C1 C6 C5 -178.7(4)
C4 C5 C6 C1 -0.4(8)
C1 P1 C7 C12 144.5(3)
C13 P1 C7 C12 -111.3(3)
Ir1 P1 C7 C12 11.5(3)
C1 P1 C7 C8 -39.1(3)
C13 P1 C7 C8 65.0(3)
Ir1 P1 C7 C8 -172.1(2)
C12 C7 C8 C9 1.3(5)
P1 C7 C8 C9 -175.2(3)
C7 C8 C9 C10 0.4(6)
C8 C9 C10 C11 -1.3(6)
C9 C10 C11 C12 0.4(6)
C8 C7 C12 C11 -2.1(5)
P1 C7 C12 C11 174.3(3)
C10 C11 C12 C7 1.3(6)
C20 P2 C13 P1 -177.95(19)
C14 P2 C13 P1 -71.3(2)
Ir2 P2 C13 P1 54.2(2)
C1 P1 C13 P2 -177.33(19)
C7 P1 C13 P2 80.6(2)
Ir1 P1 C13 P2 -51.1(2)
C20 P2 C14 C19 -124.4(3)
C13 P2 C14 C19 131.3(3)
Ir2 P2 C14 C19 9.8(3)
C20 P2 C14 C15 53.0(3)
C13 P2 C14 C15 -51.3(3)
Ir2 P2 C14 C15 -172.7(2)
C19 C14 C15 C16 0.7(5)
P2 C14 C15 C16 -176.8(3)
C14 C15 C16 C17 0.0(6)
C15 C16 C17 C18 -0.6(6)
C16 C17 C18 C19 0.6(6)
C15 C14 C19 C18 -0.7(5)
P2 C14 C19 C18 176.8(3)
C17 C18 C19 C14 0.1(6)
C14 P2 C20 C25 -166.2(3)
C13 P2 C20 C25 -60.0(3)
Ir2 P2 C20 C25 61.4(3)
C14 P2 C20 C21 19.2(3)
C13 P2 C20 C21 125.3(3)
Ir2 P2 C20 C21 -113.2(3)
C25 C20 C21 C22 -0.1(6)
P2 C20 C21 C22 174.6(3)
C20 C21 C22 C23 0.0(7)
C21 C22 C23 C24 0.1(8)
C22 C23 C24 C25 -0.2(8)
C21 C20 C25 C24 0.0(6)
P2 C20 C25 C24 -174.9(3)
C23 C24 C25 C20 0.1(7)
C32B P3 C26 C27 94.6(4)
C38A P3 C26 C27 3.6(6)
C38B P3 C26 C27 -11.3(5)
C32A P3 C26 C27 107.8(5)
Ir1 P3 C26 C27 -131.4(3)
C32B P3 C26 C31 -75.5(4)
C38A P3 C26 C31 -166.6(5)
C38B P3 C26 C31 178.6(4)
C32A P3 C26 C31 -62.4(4)
Ir1 P3 C26 C31 58.5(4)
C31 C26 C27 C28 2.4(7)
P3 C26 C27 C28 -167.7(4)
C26 C27 C28 C29 -0.4(8)
C27 C28 C29 C30 -2.9(8)
C28 C29 C30 C31 4.1(8)
C27 C26 C31 C30 -1.2(7)
P3 C26 C31 C30 169.7(4)
C29 C30 C31 C26 -2.0(8)
C37A C32A C33A C34A 4.6(14)
P3 C32A C33A C34A -178.1(8)
C32A C33A C34A C35A -4.1(16)
C33A C34A C35A C36A -0.4(16)
C34A C35A C36A C37A 4.2(16)
C35A C36A C37A C32A -3.6(14)
C33A C32A C37A C36A -0.7(13)
P3 C32A C37A C36A -178.3(8)
C38A P3 C32B C33B -129.7(5)
C26 P3 C32B C33B 117.8(4)
C38B P3 C32B C33B -139.8(4)
C32A P3 C32B C33B 17.0(15)
Ir1 P3 C32B C33B -17.4(4)
C38A P3 C32B C37B 55.0(5)
C26 P3 C32B C37B -57.6(4)
C38B P3 C32B C37B 44.9(5)
C32A P3 C32B C37B -158.4(18)
Ir1 P3 C32B C37B 167.3(3)
C37B C32B C33B C34B 0.0
P3 C32B C33B C34B -175.4(5)
C32B C33B C34B C35B 0.0
C33B C34B C35B C36B 0.0
C34B C35B C36B C37B 0.0
C35B C36B C37B C32B 0.0
C33B C32B C37B C36B 0.0
P3 C32B C37B C36B 175.3(5)
C32B P3 C38A C39A 144.5(9)
C26 P3 C38A C39A -119.3(8)
C38B P3 C38A C39A -67.5(14)
C32A P3 C38A C39A 137.2(9)
Ir1 P3 C38A C39A 21.6(10)
P3 C38A C39A P4 -49.0(10)
C46A P4 C39A C38A -68.8(8)
C40 P4 C39A C38A -173.3(7)
C39B P4 C39A C38A -52.7(12)
C46B P4 C39A C38A -67.3(8)
Ir1 P4 C39A C38A 57.0(8)
C32B P3 C38B C39B 87.6(8)
C38A P3 C38B C39B 54.5(13)
C26 P3 C38B C39B -173.1(7)
C32A P3 C38B C39B 81.8(8)
Ir1 P3 C38B C39B -42.9(8)
P3 C38B C39B P4 31.0(11)
C46A P4 C39B C38B -125.6(10)
C40 P4 C39B C38B 134.4(8)
C39A P4 C39B C38B 69.8(13)
C46B P4 C39B C38B -123.2(9)
Ir1 P4 C39B C38B -7.1(10)
C46A P4 C40 C45 -121.8(5)
C39B P4 C40 C45 -31.4(6)
C39A P4 C40 C45 -12.5(5)
C46B P4 C40 C45 -132.9(4)
Ir1 P4 C40 C45 104.3(4)
C46A P4 C40 C41 57.4(5)
C39B P4 C40 C41 147.8(5)
C39A P4 C40 C41 166.7(4)
C46B P4 C40 C41 46.3(4)
Ir1 P4 C40 C41 -76.5(4)
C45 C40 C41 C42 0.9(7)
P4 C40 C41 C42 -178.3(4)
C40 C41 C42 C43 -0.2(8)
C41 C42 C43 C44 -0.2(10)
C42 C43 C44 C45 0.0(10)
C41 C40 C45 C44 -1.1(7)
P4 C40 C45 C44 178.1(4)
C43 C44 C45 C40 0.7(9)
C40 P4 C46A C51A 71.8(10)
C39B P4 C46A C51A -38.5(10)
C39A P4 C46A C51A -32.9(10)
C46B P4 C46A C51A 154(3)
Ir1 P4 C46A C51A -150.8(8)
C40 P4 C46A C47A -106.8(9)
C39B P4 C46A C47A 142.9(9)
C39A P4 C46A C47A 148.6(9)
C46B P4 C46A C47A -24(2)
Ir1 P4 C46A C47A 30.6(10)
C51A C46A C47A C48A 1.1(17)
P4 C46A C47A C48A 179.8(9)
C46A C47A C48A C49A -2.4(19)
C47A C48A C49A C50A 4(2)
C48A C49A C50A C51A -4(2)
C47A C46A C51A C50A -1.2(17)
P4 C46A C51A C50A -179.9(10)
C49A C50A C51A C46A 3(2)
C51B C46B C47B C48B 0.9(14)
P4 C46B C47B C48B -179.8(7)
C46B C47B C48B C49B 0.3(15)
C47B C48B C49B C50B -1.4(16)
C48B C49B C50B C51B 1.4(17)
C49B C50B C51B C46B -0.3(17)
C47B C46B C51B C50B -0.9(14)
P4 C46B C51B C50B 179.7(8)
C58 P5 C52 C53 32.1(3)
C64 P5 C52 C53 138.3(3)
Ir2 P5 C52 C53 -105.6(3)
C58 P5 C52 C57 -155.8(3)
C64 P5 C52 C57 -49.6(3)
Ir2 P5 C52 C57 66.6(3)
C57 C52 C53 C54 -0.5(6)
P5 C52 C53 C54 171.7(3)
C52 C53 C54 C55 1.1(7)
C53 C54 C55 C56 -1.2(8)
C54 C55 C56 C57 0.5(8)
C55 C56 C57 C52 0.1(7)
C53 C52 C57 C56 -0.1(6)
P5 C52 C57 C56 -172.5(4)
C52 P5 C58 C59 -129.5(3)
C64 P5 C58 C59 120.3(3)
Ir2 P5 C58 C59 -1.1(4)
C52 P5 C58 C63 56.8(4)
C64 P5 C58 C63 -53.5(4)
Ir2 P5 C58 C63 -174.8(3)
C63 C58 C59 C60 -0.7(6)
P5 C58 C59 C60 -174.6(3)
C58 C59 C60 C61 0.7(7)
C59 C60 C61 C62 0.0(8)
C60 C61 C62 C63 -0.8(9)
C61 C62 C63 C58 0.8(8)
C59 C58 C63 C62 -0.1(7)
P5 C58 C63 C62 173.9(4)
C52 P5 C64 C65 118.7(3)
C58 P5 C64 C65 -132.8(3)
Ir2 P5 C64 C65 0.9(3)
P5 C64 C65 P6 31.3(3)
C72 P6 C65 C64 -167.4(2)
C66 P6 C65 C64 84.4(3)
Ir2 P6 C65 C64 -49.7(3)
C72 P6 C66 C67 141.1(3)
C65 P6 C66 C67 -107.6(3)
Ir2 P6 C66 C67 9.8(4)
C72 P6 C66 C71 -45.0(3)
C65 P6 C66 C71 66.3(3)
Ir2 P6 C66 C71 -176.3(3)
C71 C66 C67 C68 -1.0(6)
P6 C66 C67 C68 172.9(3)
C66 C67 C68 C69 -0.1(7)
C67 C68 C69 C70 1.1(8)
C68 C69 C70 C71 -0.9(8)
C69 C70 C71 C66 -0.1(7)
C67 C66 C71 C70 1.1(6)
P6 C66 C71 C70 -173.0(4)
C66 P6 C72 C77 142.2(3)
C65 P6 C72 C77 36.1(3)
Ir2 P6 C72 C77 -76.9(3)
C66 P6 C72 C73 -46.9(3)
C65 P6 C72 C73 -153.0(3)
Ir2 P6 C72 C73 94.0(3)
C77 C72 C73 C74 -0.7(6)
P6 C72 C73 C74 -171.9(3)
C72 C73 C74 C75 -0.4(7)
C73 C74 C75 C76 0.5(7)
C74 C75 C76 C77 0.5(7)
C75 C76 C77 C72 -1.6(6)
C73 C72 C77 C76 1.7(5)
P6 C72 C77 C76 172.5(3)

loop_
_platon_squeeze_void_nr
_platon_squeeze_void_average_x
_platon_squeeze_void_average_y
_platon_squeeze_void_average_z
_platon_squeeze_void_volume
_platon_squeeze_void_count_electrons
_platon_squeeze_void_content
1 0.000 0.009 0.000 279 73 ' '
